data_7710317
loop_
_publ_author_name
'Bhar, Kishalay'
'Guo, Wenbin'
'Gonidec, Mathieu'
'Nikhil Raj M, Venkata'
'Bhatt, Surabhi'
'Perdih, Franc'
'Guionneau, Philippe'
'Chastanet, Guillaume'
'Sharma, Anuj K.'

_publ_section_title
;
 High temperature spin crossover behaviour of mononuclear
 bis-(thiocyanato)iron(II) complexes with judiciously designed bidentate
 N-donor Schiff bases with varying substituents.
;
_journal_issue 24
_journal_name_full 'Dalton transactions (Cambridge, England : 2003)'
_journal_page_first 9302
_journal_page_last 9313
_journal_paper_doi 10.1039/d2dt00416j
_journal_volume 51
_journal_year 2022
_chemical_absolute_configuration ad
_chemical_formula_moiety 'C38 H26 Cl2 Fe N6 S2'
_chemical_formula_sum 'C38 H26 Cl2 Fe N6 S2'
_chemical_formula_weight 757.52
_space_group_crystal_system tetragonal
_space_group_IT_number 96
_space_group_name_Hall 'P 4nw 2abw'
_space_group_name_H-M_alt 'P 43 21 2'
_atom_sites_solution_hydrogens geom
_atom_sites_solution_primary dual
_audit_creation_method SHELXL-2018/3
_audit_update_record
;
2022-04-14 deposited with the CCDC.	2022-05-24 downloaded from the CCDC.
;
_cell_angle_alpha 90
_cell_angle_beta 90
_cell_angle_gamma 90
_cell_formula_units_Z 4
_cell_length_a 17.6439(7)
_cell_length_b 17.6439(7)
_cell_length_c 12.2291(5)
_cell_measurement_reflns_used 3388
_cell_measurement_temperature 293(2)
_cell_measurement_theta_max 26.0270
_cell_measurement_theta_min 3.6190
_cell_volume 3807.0(3)
_computing_cell_refinement 'CrysAlisPro 1.171.38.46 (Rigaku OD, 2015)'
_computing_data_collection 'CrysAlisPro 1.171.38.46 (Rigaku OD, 2015)'
_computing_data_reduction 'CrysAlisPro 1.171.38.46 (Rigaku OD, 2015)'
_computing_molecular_graphics 'Olex2 (Dolomanov et al., 2009)'
_computing_publication_material 'Olex2 (Dolomanov et al., 2009)'
_computing_structure_refinement 'ShelXL (Sheldrick, 2015)'
_computing_structure_solution 'ShelXT (Sheldrick, 2015)'
_diffrn_ambient_temperature 293(2)
_diffrn_detector 'CCD plate'
_diffrn_detector_area_resol_mean 10.4933
_diffrn_detector_type Atlas
_diffrn_measured_fraction_theta_full 0.997
_diffrn_measured_fraction_theta_max 0.998
_diffrn_measurement_device 'four-circle diffractometer'
_diffrn_measurement_device_type 'SuperNova, Dual, Cu at home/near, Atlas'
_diffrn_measurement_method '\w scans'
_diffrn_radiation_monochromator mirror
_diffrn_radiation_probe x-ray
_diffrn_radiation_type MoK\a
_diffrn_radiation_wavelength 0.71073
_diffrn_reflns_av_R_equivalents 0.0322
_diffrn_reflns_av_unetI/netI 0.0416
_diffrn_reflns_Laue_measured_fraction_full 0.997
_diffrn_reflns_Laue_measured_fraction_max 0.998
_diffrn_reflns_limit_h_max 16
_diffrn_reflns_limit_h_min -22
_diffrn_reflns_limit_k_max 22
_diffrn_reflns_limit_k_min -8
_diffrn_reflns_limit_l_max 13
_diffrn_reflns_limit_l_min -15
_diffrn_reflns_number 11793
_diffrn_reflns_point_group_measured_fraction_full 0.998
_diffrn_reflns_point_group_measured_fraction_max 0.999
_diffrn_reflns_theta_full 25.242
_diffrn_reflns_theta_max 27.483
_diffrn_reflns_theta_min 2.847
_diffrn_source 'micro-focus sealed X-ray tube'
_diffrn_source_type 'SuperNova (Mo) X-ray Source'
_exptl_absorpt_coefficient_mu 0.681
_exptl_absorpt_correction_T_max 1.00000
_exptl_absorpt_correction_T_min 0.80200
_exptl_absorpt_correction_type multi-scan
_exptl_absorpt_process_details
;
CrysAlisPro 1.171.38.46 (Rigaku Oxford Diffraction, 2015)
Empirical absorption correction using spherical harmonics,
 implemented in SCALE3 ABSPACK scaling algorithm.
;
_exptl_crystal_colour black
_exptl_crystal_density_diffrn 1.322
_exptl_crystal_description needle
_exptl_crystal_F_000 1552
_exptl_crystal_size_max 0.600
_exptl_crystal_size_mid 0.200
_exptl_crystal_size_min 0.180
_refine_diff_density_max 0.238
_refine_diff_density_min -0.207
_refine_diff_density_rms 0.037
_refine_ls_abs_structure_details
;
 Flack x determined using 1165 quotients [(I+)-(I-)]/[(I+)+(I-)]
 (Parsons, Flack and Wagner, Acta Cryst. B69 (2013) 249-259).
;
_refine_ls_abs_structure_Flack -0.005(9)
_refine_ls_extinction_method none
_refine_ls_goodness_of_fit_ref 1.028
_refine_ls_hydrogen_treatment constr
_refine_ls_matrix_type full
_refine_ls_number_parameters 222
_refine_ls_number_reflns 4368
_refine_ls_number_restraints 0
_refine_ls_restrained_S_all 1.028
_refine_ls_R_factor_all 0.0609
_refine_ls_R_factor_gt 0.0372
_refine_ls_shift/su_max 0.000
_refine_ls_shift/su_mean 0.000
_refine_ls_structure_factor_coef Fsqd
_refine_ls_weighting_details 'w=1/[\s^2^(Fo^2^)+(0.0288P)^2^+0.5680P] where P=(Fo^2^+2Fc^2^)/3'
_refine_ls_weighting_scheme calc
_refine_ls_wR_factor_gt 0.0726
_refine_ls_wR_factor_ref 0.0828
_reflns_Friedel_coverage 0.737
_reflns_Friedel_fraction_full 1.000
_reflns_Friedel_fraction_max 1.000
_reflns_number_gt 3327
_reflns_number_total 4368
_reflns_threshold_expression 'I > 2\s(I)'
_cod_data_source_file d2dt00416j2.cif
_cod_data_source_block mob424
_cod_depositor_comments 'Adding full bibliography for 7710305--7710325.cif.'
_cod_database_code 7710317
_shelx_shelxl_version_number 2018/3
_shelx_space_group_comment
;
The symmetry employed for this shelxl refinement is uniquely defined
by the following loop, which should always be used as a source of
symmetry information in preference to the above space-group names.
They are only intended as comments.
;
_shelx_estimated_absorpt_t_min 0.685
_shelx_estimated_absorpt_t_max 0.887

loop_
_space_group_symop_operation_xyz
'x, y, z'
'-x, -y, z+1/2'
'-y+1/2, x+1/2, z+3/4'
'y+1/2, -x+1/2, z+1/4'
'-x+1/2, y+1/2, -z+3/4'
'x+1/2, -y+1/2, -z+1/4'
'y, x, -z'
'-y, -x, -z+1/2'

loop_
_atom_site_label
_atom_site_type_symbol
_atom_site_fract_x
_atom_site_fract_y
_atom_site_fract_z
_atom_site_U_iso_or_equiv
_atom_site_adp_type
_atom_site_occupancy
_atom_site_site_symmetry_order
_atom_site_calc_flag
_atom_site_refinement_flags_posn
_atom_site_refinement_flags_adp
_atom_site_refinement_flags_occupancy
_atom_site_disorder_assembly
_atom_site_disorder_group
Fe1 Fe 0.40660(3) 0.40660(3) 0.500000 0.03962(17) Uani 1 2 d S T P . .
Cl1 Cl 0.14665(9) 0.37047(9) 0.93595(9) 0.1121(6) Uani 1 1 d . . . . .
S1 S 0.67052(7) 0.39372(9) 0.43451(12) 0.0952(4) Uani 1 1 d . . . . .
N1 N 0.38409(14) 0.41860(15) 0.34255(18) 0.0406(6) Uani 1 1 d . . . . .
N2 N 0.29504(14) 0.40808(14) 0.50581(18) 0.0372(5) Uani 1 1 d . . . . .
N3 N 0.51649(16) 0.40603(18) 0.4787(2) 0.0490(7) Uani 1 1 d . . . . .
C1 C 0.4331(2) 0.4243(2) 0.2603(2) 0.0508(8) Uani 1 1 d . . . . .
H1 H 0.484662 0.422778 0.276203 0.061 Uiso 1 1 calc R U . . .
C2 C 0.4113(2) 0.4325(2) 0.1526(2) 0.0626(11) Uani 1 1 d . . . . .
H2 H 0.447464 0.436760 0.097622 0.075 Uiso 1 1 calc R U . . .
C3 C 0.3360(2) 0.4343(2) 0.1278(3) 0.0670(12) Uani 1 1 d . . . . .
H3 H 0.319997 0.439403 0.055740 0.080 Uiso 1 1 calc R U . . .
C4 C 0.2839(2) 0.4284(2) 0.2117(2) 0.0585(10) Uani 1 1 d . . . . .
H4 H 0.232231 0.429493 0.196876 0.070 Uiso 1 1 calc R U . . .
C5 C 0.30942(18) 0.42091(19) 0.3177(2) 0.0413(8) Uani 1 1 d . . . . .
C6 C 0.25950(18) 0.41490(19) 0.4137(2) 0.0400(7) Uani 1 1 d . . . . .
C7 C 0.17625(19) 0.4187(2) 0.4018(2) 0.0454(8) Uani 1 1 d . . . . .
C8 C 0.1375(2) 0.4814(3) 0.4338(3) 0.0621(11) Uani 1 1 d . . . . .
H8 H 0.163343 0.522496 0.463554 0.075 Uiso 1 1 calc R U . . .
C9 C 0.0592(3) 0.4841(3) 0.4220(3) 0.0757(14) Uani 1 1 d . . . . .
H9 H 0.032754 0.527124 0.443587 0.091 Uiso 1 1 calc R U . . .
C10 C 0.0211(2) 0.4240(3) 0.3792(3) 0.0752(14) Uani 1 1 d . . . . .
H10 H -0.031414 0.425576 0.373728 0.090 Uiso 1 1 calc R U . . .
C11 C 0.0592(2) 0.3623(3) 0.3447(3) 0.0723(13) Uani 1 1 d . . . . .
H11 H 0.032972 0.322053 0.313411 0.087 Uiso 1 1 calc R U . . .
C12 C 0.1368(2) 0.3588(2) 0.3556(3) 0.0611(10) Uani 1 1 d . . . . .
H12 H 0.162796 0.316039 0.331939 0.073 Uiso 1 1 calc R U . . .
C13 C 0.25402(17) 0.4003(2) 0.6068(2) 0.0406(7) Uani 1 1 d . . . . .
C14 C 0.2486(2) 0.4609(2) 0.6768(3) 0.0567(10) Uani 1 1 d . . . . .
H14 H 0.267858 0.507895 0.656470 0.068 Uiso 1 1 calc R U . . .
C15 C 0.2143(2) 0.4518(3) 0.7778(3) 0.0644(12) Uani 1 1 d . . . . .
H15 H 0.209652 0.492827 0.825145 0.077 Uiso 1 1 calc R U . . .
C16 C 0.1875(2) 0.3826(3) 0.8073(3) 0.0623(11) Uani 1 1 d . . . . .
C17 C 0.1921(2) 0.3211(2) 0.7385(3) 0.0587(10) Uani 1 1 d . . . . .
H17 H 0.173330 0.274093 0.759941 0.070 Uiso 1 1 calc R U . . .
C18 C 0.2253(2) 0.3305(2) 0.6366(2) 0.0493(9) Uani 1 1 d . . . . .
H18 H 0.228119 0.289906 0.588331 0.059 Uiso 1 1 calc R U . . .
C19 C 0.5801(2) 0.40077(19) 0.4617(3) 0.0501(8) Uani 1 1 d . . . . .

loop_
_atom_site_aniso_label
_atom_site_aniso_U_11
_atom_site_aniso_U_22
_atom_site_aniso_U_33
_atom_site_aniso_U_23
_atom_site_aniso_U_13
_atom_site_aniso_U_12
Fe1 0.0412(2) 0.0412(2) 0.0365(3) 0.00212(19) -0.00212(19) -0.0021(3)
Cl1 0.1324(12) 0.1416(14) 0.0625(6) -0.0152(7) 0.0471(7) -0.0356(10)
S1 0.0512(7) 0.0856(10) 0.1489(12) 0.0102(9) 0.0157(7) 0.0048(7)
N1 0.0402(15) 0.0419(16) 0.0396(12) 0.0036(11) 0.0012(10) -0.0017(13)
N2 0.0407(14) 0.0336(13) 0.0373(11) -0.0027(13) 0.0014(11) -0.0041(13)
N3 0.0419(17) 0.0479(17) 0.0574(16) 0.0033(15) -0.0069(13) -0.0010(16)
C1 0.0463(19) 0.062(2) 0.0445(16) 0.0082(16) 0.0050(15) 0.0004(17)
C2 0.057(2) 0.089(3) 0.0419(17) 0.0107(16) 0.0056(17) -0.001(2)
C3 0.067(3) 0.098(4) 0.0357(16) 0.0137(19) -0.0009(18) 0.008(2)
C4 0.046(2) 0.082(3) 0.0478(18) 0.0126(18) -0.0034(16) 0.005(2)
C5 0.0411(18) 0.044(2) 0.0392(15) 0.0043(14) -0.0012(13) -0.0011(16)
C6 0.0409(18) 0.0340(18) 0.0450(16) 0.0020(14) -0.0023(13) 0.0001(16)
C7 0.0408(19) 0.056(2) 0.0394(16) 0.0058(15) -0.0013(13) -0.0020(19)
C8 0.057(3) 0.070(3) 0.060(2) -0.011(2) -0.006(2) 0.005(2)
C9 0.058(3) 0.098(4) 0.071(3) -0.009(3) 0.002(2) 0.025(3)
C10 0.042(2) 0.116(5) 0.068(2) 0.007(3) 0.0032(19) 0.002(3)
C11 0.053(3) 0.093(4) 0.071(3) 0.009(2) -0.006(2) -0.023(3)
C12 0.050(3) 0.063(3) 0.070(2) 0.001(2) -0.0069(18) -0.004(2)
C13 0.0364(17) 0.046(2) 0.0389(15) -0.0020(15) 0.0009(12) 0.0000(16)
C14 0.065(3) 0.047(2) 0.057(2) -0.0081(17) 0.0092(18) -0.013(2)
C15 0.067(3) 0.071(3) 0.055(2) -0.0269(19) 0.0121(19) -0.009(2)
C16 0.058(2) 0.083(3) 0.0459(18) -0.0088(19) 0.0143(17) -0.010(2)
C17 0.057(2) 0.057(2) 0.061(2) 0.0059(19) 0.0183(19) -0.0071(19)
C18 0.052(2) 0.047(2) 0.0485(17) -0.0047(16) 0.0112(16) -0.0031(19)
C19 0.054(2) 0.0379(19) 0.0588(18) 0.0052(15) -0.0062(16) -0.0004(19)

loop_
_atom_type_symbol
_atom_type_description
_atom_type_scat_dispersion_real
_atom_type_scat_dispersion_imag
_atom_type_scat_source
C C 0.0033 0.0016 'International Tables Vol C Tables 4.2.6.8 and 6.1.1.4'
H H 0.0000 0.0000 'International Tables Vol C Tables 4.2.6.8 and 6.1.1.4'
Cl Cl 0.1484 0.1585 'International Tables Vol C Tables 4.2.6.8 and 6.1.1.4'
Fe Fe 0.3463 0.8444 'International Tables Vol C Tables 4.2.6.8 and 6.1.1.4'
N N 0.0061 0.0033 'International Tables Vol C Tables 4.2.6.8 and 6.1.1.4'
S S 0.1246 0.1234 'International Tables Vol C Tables 4.2.6.8 and 6.1.1.4'

loop_
_geom_angle_atom_site_label_1
_geom_angle_atom_site_label_2
_geom_angle_atom_site_label_3
_geom_angle
_geom_angle_site_symmetry_1
_geom_angle_site_symmetry_3
_geom_angle_publ_flag
N3 Fe1 N3 91.61(19) . 7_556 ?
N3 Fe1 N2 88.68(12) . 7_556 ?
N3 Fe1 N2 174.40(10) 7_556 7_556 ?
N3 Fe1 N2 174.40(10) . . ?
N3 Fe1 N2 88.68(12) 7_556 . ?
N2 Fe1 N2 91.59(15) 7_556 . ?
N3 Fe1 N1 94.01(10) . . ?
N3 Fe1 N1 91.29(11) 7_556 . ?
N2 Fe1 N1 94.27(10) 7_556 . ?
N2 Fe1 N1 80.38(10) . . ?
N3 Fe1 N1 91.29(11) . 7_556 ?
N3 Fe1 N1 94.01(10) 7_556 7_556 ?
N2 Fe1 N1 80.39(10) 7_556 7_556 ?
N2 Fe1 N1 94.27(10) . 7_556 ?
N1 Fe1 N1 172.39(16) . 7_556 ?
C1 N1 C5 117.5(3) . . ?
C1 N1 Fe1 127.8(2) . . ?
C5 N1 Fe1 114.71(19) . . ?
C6 N2 C13 120.8(3) . . ?
C6 N2 Fe1 117.0(2) . . ?
C13 N2 Fe1 122.20(19) . . ?
C19 N3 Fe1 174.8(3) . . ?
N1 C1 C2 123.2(3) . . ?
N1 C1 H1 118.4 . . ?
C2 C1 H1 118.4 . . ?
C3 C2 C1 119.1(3) . . ?
C3 C2 H2 120.4 . . ?
C1 C2 H2 120.4 . . ?
C2 C3 C4 118.8(3) . . ?
C2 C3 H3 120.6 . . ?
C4 C3 H3 120.6 . . ?
C5 C4 C3 119.2(3) . . ?
C5 C4 H4 120.4 . . ?
C3 C4 H4 120.4 . . ?
N1 C5 C4 122.2(3) . . ?
N1 C5 C6 113.6(3) . . ?
C4 C5 C6 124.2(3) . . ?
N2 C6 C5 114.3(3) . . ?
N2 C6 C7 124.9(3) . . ?
C5 C6 C7 120.8(3) . . ?
C8 C7 C12 119.1(4) . . ?
C8 C7 C6 120.6(3) . . ?
C12 C7 C6 120.3(3) . . ?
C7 C8 C9 119.8(4) . . ?
C7 C8 H8 120.1 . . ?
C9 C8 H8 120.1 . . ?
C10 C9 C8 120.3(5) . . ?
C10 C9 H9 119.8 . . ?
C8 C9 H9 119.8 . . ?
C11 C10 C9 120.3(4) . . ?
C11 C10 H10 119.9 . . ?
C9 C10 H10 119.9 . . ?
C10 C11 C12 120.1(5) . . ?
C10 C11 H11 120.0 . . ?
C12 C11 H11 120.0 . . ?
C11 C12 C7 120.3(4) . . ?
C11 C12 H12 119.8 . . ?
C7 C12 H12 119.8 . . ?
C14 C13 C18 120.2(3) . . ?
C14 C13 N2 119.8(3) . . ?
C18 C13 N2 119.8(3) . . ?
C13 C14 C15 119.8(4) . . ?
C13 C14 H14 120.1 . . ?
C15 C14 H14 120.1 . . ?
C16 C15 C14 119.5(3) . . ?
C16 C15 H15 120.2 . . ?
C14 C15 H15 120.2 . . ?
C15 C16 C17 121.8(3) . . ?
C15 C16 Cl1 119.6(3) . . ?
C17 C16 Cl1 118.6(3) . . ?
C16 C17 C18 118.6(4) . . ?
C16 C17 H17 120.7 . . ?
C18 C17 H17 120.7 . . ?
C13 C18 C17 120.0(3) . . ?
C13 C18 H18 120.0 . . ?
C17 C18 H18 120.0 . . ?
N3 C19 S1 178.7(3) . . ?

loop_
_geom_bond_atom_site_label_1
_geom_bond_atom_site_label_2
_geom_bond_distance
_geom_bond_site_symmetry_2
_geom_bond_publ_flag
Fe1 N3 1.956(3) . ?
Fe1 N3 1.956(3) 7_556 ?
Fe1 N2 1.970(2) 7_556 ?
Fe1 N2 1.970(2) . ?
Fe1 N1 1.977(2) . ?
Fe1 N1 1.977(2) 7_556 ?
Cl1 C16 1.744(3) . ?
S1 C19 1.635(4) . ?
N1 C1 1.331(4) . ?
N1 C5 1.353(4) . ?
N2 C6 1.295(3) . ?
N2 C13 1.438(4) . ?
N3 C19 1.144(4) . ?
C1 C2 1.380(4) . ?
C1 H1 0.9300 . ?
C2 C3 1.363(5) . ?
C2 H2 0.9300 . ?
C3 C4 1.382(5) . ?
C3 H3 0.9300 . ?
C4 C5 1.378(4) . ?
C4 H4 0.9300 . ?
C5 C6 1.472(4) . ?
C6 C7 1.478(4) . ?
C7 C8 1.358(5) . ?
C7 C12 1.386(5) . ?
C8 C9 1.390(6) . ?
C8 H8 0.9300 . ?
C9 C10 1.359(6) . ?
C9 H9 0.9300 . ?
C10 C11 1.346(6) . ?
C10 H10 0.9300 . ?
C11 C12 1.377(5) . ?
C11 H11 0.9300 . ?
C12 H12 0.9300 . ?
C13 C14 1.373(5) . ?
C13 C18 1.381(5) . ?
C14 C15 1.385(5) . ?
C14 H14 0.9300 . ?
C15 C16 1.358(5) . ?
C15 H15 0.9300 . ?
C16 C17 1.376(5) . ?
C17 C18 1.387(4) . ?
C17 H17 0.9300 . ?
C18 H18 0.9300 . ?

loop_
_geom_torsion_atom_site_label_1
_geom_torsion_atom_site_label_2
_geom_torsion_atom_site_label_3
_geom_torsion_atom_site_label_4
_geom_torsion
_geom_torsion_site_symmetry_1
_geom_torsion_site_symmetry_2
_geom_torsion_site_symmetry_3
_geom_torsion_site_symmetry_4
_geom_torsion_publ_flag
C5 N1 C1 C2 0.1(5) . . . . ?
Fe1 N1 C1 C2 179.9(3) . . . . ?
N1 C1 C2 C3 -0.5(6) . . . . ?
C1 C2 C3 C4 0.5(6) . . . . ?
C2 C3 C4 C5 0.0(6) . . . . ?
C1 N1 C5 C4 0.4(5) . . . . ?
Fe1 N1 C5 C4 -179.5(3) . . . . ?
C1 N1 C5 C6 -179.4(3) . . . . ?
Fe1 N1 C5 C6 0.7(4) . . . . ?
C3 C4 C5 N1 -0.4(6) . . . . ?
C3 C4 C5 C6 179.4(4) . . . . ?
C13 N2 C6 C5 -178.9(3) . . . . ?
Fe1 N2 C6 C5 -0.3(4) . . . . ?
C13 N2 C6 C7 2.7(5) . . . . ?
Fe1 N2 C6 C7 -178.6(3) . . . . ?
N1 C5 C6 N2 -0.3(4) . . . . ?
C4 C5 C6 N2 179.9(3) . . . . ?
N1 C5 C6 C7 178.2(3) . . . . ?
C4 C5 C6 C7 -1.7(5) . . . . ?
N2 C6 C7 C8 71.6(5) . . . . ?
C5 C6 C7 C8 -106.6(4) . . . . ?
N2 C6 C7 C12 -109.6(4) . . . . ?
C5 C6 C7 C12 72.1(4) . . . . ?
C12 C7 C8 C9 1.3(6) . . . . ?
C6 C7 C8 C9 -180.0(4) . . . . ?
C7 C8 C9 C10 0.4(7) . . . . ?
C8 C9 C10 C11 -2.0(7) . . . . ?
C9 C10 C11 C12 1.9(7) . . . . ?
C10 C11 C12 C7 -0.2(6) . . . . ?
C8 C7 C12 C11 -1.4(5) . . . . ?
C6 C7 C12 C11 179.9(3) . . . . ?
C6 N2 C13 C14 -104.1(4) . . . . ?
Fe1 N2 C13 C14 77.3(4) . . . . ?
C6 N2 C13 C18 80.8(4) . . . . ?
Fe1 N2 C13 C18 -97.9(3) . . . . ?
C18 C13 C14 C15 0.2(6) . . . . ?
N2 C13 C14 C15 -174.9(3) . . . . ?
C13 C14 C15 C16 1.1(6) . . . . ?
C14 C15 C16 C17 -1.3(7) . . . . ?
C14 C15 C16 Cl1 178.3(3) . . . . ?
C15 C16 C17 C18 0.2(6) . . . . ?
Cl1 C16 C17 C18 -179.4(3) . . . . ?
C14 C13 C18 C17 -1.3(5) . . . . ?
N2 C13 C18 C17 173.8(3) . . . . ?
C16 C17 C18 C13 1.1(6) . . . . ?
